data_8000270
loop_
_publ_author_name
'Gui, Di'
'Ji, Lijun'
'Muhammad, Azeem'
'Li, Wei'
'Cai, Weizhao'
'Li, Yanchun'
'Li, Xiaodong'
'Wu, Xiang'
'Lu, Peixiang'

_publ_section_title
;
 Jahn-Teller Effect on Framework Flexibility of Hybrid Organic-Inorganic
 Perovskites.
;
_journal_name_full 'The journal of physical chemistry letters'
_journal_page_first 751
_journal_page_last 755
_journal_paper_doi 10.1021/acs.jpclett.7b03229
_journal_year 2018
_chemical_absolute_configuration ad
_chemical_formula_moiety 'C3 H3 Cu O6, C H6 N3'
_chemical_formula_sum 'C4 H9 Cu N3 O6'
_chemical_formula_weight 258.68
_space_group_crystal_system orthorhombic
_space_group_IT_number 33
_space_group_name_Hall 'P 2c -2n'
_space_group_name_H-M_alt 'P n a 21'
_symmetry_space_group_name_Hall 'P 2c -2n'
_symmetry_space_group_name_H-M 'P n a 21'
_atom_sites_solution_hydrogens geom
_atom_sites_solution_primary direct
_atom_sites_solution_secondary difmap
_audit_creation_date 2017-08-04
_audit_creation_method
;
Olex2 1.2
(compiled 2017.03.28 svn.r3405 for OlexSys, GUI svn.r5370)
;
_cell_angle_alpha 90.00
_cell_angle_beta 90.00
_cell_angle_gamma 90.00
_cell_formula_units_Z 4
_cell_length_a 8.5544(3)
_cell_length_b 9.0497(4)
_cell_length_c 11.3717(4)
_cell_measurement_reflns_used 11715
_cell_measurement_temperature 293(2)
_cell_measurement_theta_max 30.1320
_cell_measurement_theta_min 3.7920
_cell_volume 880.34(6)
_computing_molecular_graphics 'Olex2 (Dolomanov et al., 2009)'
_computing_publication_material 'Olex2 (Dolomanov et al., 2009)'
_computing_structure_refinement 'XL (Sheldrick, 2008)'
_computing_structure_solution 'SHELXS-97 (Sheldrick, 1990)'
_diffrn_ambient_temperature 293(2)
_diffrn_measured_fraction_theta_full 0.958
_diffrn_measured_fraction_theta_max 0.958
_diffrn_measurement_device_type 'XtaLAB Pro: Kappa single'
_diffrn_radiation_monochromator graphite
_diffrn_radiation_type MoK\a
_diffrn_radiation_wavelength 0.71073
_diffrn_reflns_av_R_equivalents 0.0189
_diffrn_reflns_av_unetI/netI 0.0089
_diffrn_reflns_limit_h_max 12
_diffrn_reflns_limit_h_min -11
_diffrn_reflns_limit_k_max 12
_diffrn_reflns_limit_k_min -12
_diffrn_reflns_limit_l_max 15
_diffrn_reflns_limit_l_min -16
_diffrn_reflns_number 23290
_diffrn_reflns_theta_full 30.22
_diffrn_reflns_theta_max 30.22
_diffrn_reflns_theta_min 3.74
_diffrn_source 'fine-focus sealed tube'
_exptl_absorpt_coefficient_mu 2.492
_exptl_crystal_colour blue
_exptl_crystal_density_diffrn 1.952
_exptl_crystal_density_method 'not measured'
_exptl_crystal_description block
_exptl_crystal_F_000 524
_refine_diff_density_max 0.199
_refine_diff_density_min -0.591
_refine_diff_density_rms 0.065
_refine_ls_abs_structure_details 'Flack H D (1983), Acta Cryst. A39, 876-881'
_refine_ls_abs_structure_Flack 0.58(2)
_refine_ls_extinction_method none
_refine_ls_goodness_of_fit_ref 1.105
_refine_ls_hydrogen_treatment mixed
_refine_ls_matrix_type full
_refine_ls_number_parameters 135
_refine_ls_number_reflns 2462
_refine_ls_number_restraints 1
_refine_ls_restrained_S_all 1.104
_refine_ls_R_factor_all 0.0214
_refine_ls_R_factor_gt 0.0205
_refine_ls_shift/su_max 0.015
_refine_ls_shift/su_mean 0.002
_refine_ls_structure_factor_coef Fsqd
_refine_ls_weighting_details 'calc w=1/[\s^2^(Fo^2^)+(0.0317P)^2^+0.3398P] where P=(Fo^2^+2Fc^2^)/3'
_refine_ls_weighting_scheme calc
_refine_ls_wR_factor_gt 0.0594
_refine_ls_wR_factor_ref 0.0600
_reflns_number_gt 2376
_reflns_number_total 2462
_reflns_threshold_expression >2sigma(I)
_cod_data_source_file Cu-300K.cif
_cod_data_source_block Cu_300_00-multiscan
_cod_original_cell_volume 880.33(6)
_cod_database_code 8000270
_olex2_refinement_description
;
1. Fixed Uiso
 At 1.2 times of:
  All C(H) groups, All N(H,H) groups
2.a Aromatic/amide H refined with riding coordinates:
 C1(H1), C2(H2), C3(H3)
2.b X=CH2 refined with riding coordinates:
 N3(H3A,H3B), N2(H2A,H2B)
;
_olex2_submission_special_instructions 'No special instructions were received'

loop_
_space_group_symop_id
_space_group_symop_operation_xyz
1 'x, y, z'
2 '-x, -y, z+1/2'
3 '-x+1/2, y+1/2, z+1/2'
4 'x+1/2, -y+1/2, z'

loop_
_atom_site_label
_atom_site_type_symbol
_atom_site_fract_x
_atom_site_fract_y
_atom_site_fract_z
_atom_site_U_iso_or_equiv
_atom_site_adp_type
_atom_site_occupancy
_atom_site_calc_flag
_atom_site_refinement_flags_posn
Cu1 Cu -0.003711(19) -0.00079(3) 0.47639(11) 0.01508(6) Uani 1 d .
O4 O 0.00014(14) -0.11053(17) 0.32292(14) 0.0218(3) Uani 1 d .
O6 O 0.20942(15) 0.15338(15) 0.41585(13) 0.0274(3) Uani 1 d .
O1 O -0.01230(14) 0.10873(16) 0.62864(14) 0.0222(3) Uani 1 d .
O5 O -0.13615(15) 0.15145(14) 0.40511(11) 0.0262(3) Uani 1 d .
O2 O 0.16890(14) -0.12264(12) 0.53838(11) 0.0218(2) Uani 1 d .
O3 O -0.17827(16) -0.18052(15) 0.55046(13) 0.0310(3) Uani 1 d .
C1 C 0.2056(2) -0.25449(19) 0.51213(15) 0.0229(3) Uani 1 d .
H1 H 0.1407 -0.3055 0.4606 0.027 Uiso 1 calc R
C2 C 0.00709(18) -0.04520(16) 0.2257(3) 0.0209(3) Uani 1 d .
H2 H 0.0084 0.0576 0.2262 0.025 Uiso 1 calc R
C3 C 0.24864(18) 0.2785(2) 0.44700(17) 0.0216(3) Uani 1 d .
H3 H 0.1896 0.3244 0.5052 0.026 Uiso 1 calc R
C4 C -0.0062(2) 0.50029(14) 0.7235(10) 0.0238(4) Uani 1 d .
N3 N -0.01423(19) 0.64570(15) 0.7300(3) 0.0301(3) Uani 1 d .
H3A H -0.0807 0.6931 0.6876 0.036 Uiso 1 calc R
H3B H 0.0470 0.6931 0.7767 0.036 Uiso 1 calc R
N2 N -0.0957(2) 0.42434(18) 0.65465(18) 0.0372(4) Uani 1 d .
H2A H -0.1633 0.4685 0.6111 0.045 Uiso 1 calc R
H2B H -0.0876 0.3297 0.6524 0.045 Uiso 1 calc R
N1 N 0.0922(2) 0.4295(2) 0.7987(2) 0.0369(4) Uani 1 d .
H1A H 0.139(5) 0.471(4) 0.827(3) 0.061(11) Uiso 1 d .
H1B H 0.085(3) 0.339(3) 0.800(2) 0.043(7) Uiso 1 d .

loop_
_atom_site_aniso_label
_atom_site_aniso_U_11
_atom_site_aniso_U_22
_atom_site_aniso_U_33
_atom_site_aniso_U_23
_atom_site_aniso_U_13
_atom_site_aniso_U_12
Cu1 0.01964(10) 0.01436(10) 0.01125(9) -0.00055(5) -0.00117(8) 0.00356(6)
O4 0.0359(7) 0.0164(6) 0.0130(8) 0.0006(6) -0.0014(4) 0.0012(4)
O6 0.0260(6) 0.0205(5) 0.0357(7) 0.0009(5) 0.0040(6) -0.0059(5)
O1 0.0357(7) 0.0166(6) 0.0142(8) 0.0000(6) -0.0003(4) 0.0027(4)
O5 0.0294(6) 0.0287(6) 0.0205(5) 0.0051(5) 0.0025(5) 0.0133(5)
O2 0.0228(5) 0.0186(5) 0.0240(6) -0.0014(5) -0.0055(5) 0.0040(4)
O3 0.0315(6) 0.0291(7) 0.0325(7) 0.0040(6) -0.0058(6) -0.0143(6)
C1 0.0262(7) 0.0213(7) 0.0213(7) -0.0021(6) -0.0046(7) 0.0026(6)
C2 0.0322(8) 0.0142(6) 0.0163(6) 0.0011(11) 0.0003(5) 0.0005(5)
C3 0.0207(7) 0.0230(7) 0.0211(7) 0.0010(6) 0.0022(5) -0.0011(6)
C4 0.0252(8) 0.0210(8) 0.0253(10) 0.0016(8) -0.0041(8) 0.0003(5)
N3 0.0406(8) 0.0178(6) 0.0319(7) -0.0022(9) -0.0107(7) -0.0003(5)
N2 0.0433(9) 0.0214(7) 0.0470(10) -0.0060(7) -0.0245(8) 0.0051(6)
N1 0.0406(10) 0.0240(8) 0.0460(10) 0.0059(8) -0.0215(8) -0.0044(7)

loop_
_atom_type_symbol
_atom_type_description
_atom_type_scat_dispersion_real
_atom_type_scat_dispersion_imag
_atom_type_scat_source
C C 0.0033 0.0016 'International Tables Vol C Tables 4.2.6.8 and 6.1.1.4'
H H 0.0000 0.0000 'International Tables Vol C Tables 4.2.6.8 and 6.1.1.4'
N N 0.0061 0.0033 'International Tables Vol C Tables 4.2.6.8 and 6.1.1.4'
O O 0.0106 0.0060 'International Tables Vol C Tables 4.2.6.8 and 6.1.1.4'
Cu Cu 0.3201 1.2651 'International Tables Vol C Tables 4.2.6.8 and 6.1.1.4'

loop_
_geom_angle_atom_site_label_1
_geom_angle_atom_site_label_2
_geom_angle_atom_site_label_3
_geom_angle
_geom_angle_site_symmetry_1
_geom_angle_site_symmetry_3
O4 Cu1 O6 91.48(7) . .
O4 Cu1 O3 88.84(6) . .
O1 Cu1 O4 178.82(5) . .
O1 Cu1 O6 89.32(6) . .
O1 Cu1 O3 90.53(7) . .
O5 Cu1 O4 89.87(8) . .
O5 Cu1 O6 84.93(6) . .
O5 Cu1 O1 89.34(6) . .
O5 Cu1 O2 166.79(6) . .
O5 Cu1 O3 105.43(5) . .
O2 Cu1 O4 91.25(6) . .
O2 Cu1 O6 81.88(5) . .
O2 Cu1 O1 89.72(7) . .
O2 Cu1 O3 87.76(6) . .
O3 Cu1 O6 169.63(5) . .
C2 O4 Cu1 122.23(15) . .
C3 O6 Cu1 131.23(12) . .
C2 O1 Cu1 122.55(14) 2 .
C3 O5 Cu1 130.32(13) 4_455 .
C1 O2 Cu1 128.79(12) . .
C1 O3 Cu1 135.30(13) 4_445 .
O3 C1 O2 124.35(17) 4_545 .
O1 C2 O4 124.39(14) 2_554 .
O6 C3 O5 124.34(18) . 4
N3 C4 N1 117.8(6) . .
N2 C4 N3 122.2(5) . .
N2 C4 N1 119.78(14) . .

loop_
_geom_bond_atom_site_label_1
_geom_bond_atom_site_label_2
_geom_bond_distance
_geom_bond_site_symmetry_2
Cu1 O4 2.008(2) .
Cu1 O6 2.3968(13) .
Cu1 O1 1.996(2) .
Cu1 O5 1.9592(14) .
Cu1 O2 1.9731(13) .
Cu1 O3 2.3632(14) .
O4 C2 1.255(3) .
O6 C3 1.233(2) .
O1 C2 1.245(3) 2
O5 C3 1.265(2) 4_455
O2 C1 1.269(2) .
O3 C1 1.234(2) 4_445
C1 O3 1.234(2) 4_545
C2 O1 1.245(3) 2_554
C3 O5 1.265(2) 4
C4 N3 1.320(2) .
C4 N2 1.293(7) .
C4 N1 1.360(7) .
